data_2228699
loop_
_publ_author_name
'Shakuntala, K.'
'Foro, Sabine'
'Gowda, B. Thimme'

_publ_section_title
;
 <i>N</i>-(3,4-Dichlorophenyl)-4-methylbenzenesulfonamide
;
_journal_coeditor_code DS2077
_journal_issue 1
_journal_name_full 'Acta Crystallographica Section E'
_journal_page_first o104
_journal_paper_doi 10.1107/S1600536810051305
_journal_volume 67
_journal_year 2011
_chemical_formula_moiety 'C13 H11 Cl2 N O2 S'
_chemical_formula_sum 'C13 H11 Cl2 N O2 S'
_chemical_formula_weight 316.19
_chemical_name_systematic
;
<i>N</i>-(3,4-Dichlorophenyl)-4-methylbenzenesulfonamide
;
_space_group_IT_number 14
_symmetry_cell_setting monoclinic
_symmetry_space_group_name_Hall '-P 2ybc'
_symmetry_space_group_name_H-M 'P 1 21/c 1'
_atom_sites_solution_hydrogens geom
_atom_sites_solution_primary direct
_atom_sites_solution_secondary difmap
_audit_creation_method SHELXL-97
_cell_angle_alpha 90.00
_cell_angle_beta 94.850(10)
_cell_angle_gamma 90.00
_cell_formula_units_Z 4
_cell_length_a 9.5430(10)
_cell_length_b 13.628(2)
_cell_length_c 10.8930(10)
_cell_measurement_reflns_used 25
_cell_measurement_temperature 299(2)
_cell_measurement_theta_max 18.63
_cell_measurement_theta_min 5.67
_cell_volume 1411.6(3)
_computing_cell_refinement 'CAD-4-PC (Enraf--Nonius, 1996)'
_computing_data_collection 'CAD-4-PC (Enraf--Nonius, 1996)'
_computing_data_reduction 'REDU4 (Stoe & Cie, 1987)'
_computing_molecular_graphics 'PLATON (Spek, 2009)'
_computing_publication_material 'SHELXL97 (Sheldrick, 2008)'
_computing_structure_refinement 'SHELXL97 (Sheldrick, 2008)'
_computing_structure_solution 'SHELXS97 (Sheldrick, 2008)'
_diffrn_ambient_temperature 299(2)
_diffrn_measured_fraction_theta_full 0.981
_diffrn_measured_fraction_theta_max 0.981
_diffrn_measurement_device_type 'Enraf--Nonius CAD-4'
_diffrn_measurement_method \w/2\q
_diffrn_radiation_monochromator graphite
_diffrn_radiation_source 'fine-focus sealed tube'
_diffrn_radiation_type CuK\a
_diffrn_radiation_wavelength 1.54180
_diffrn_reflns_av_R_equivalents 0.1173
_diffrn_reflns_av_sigmaI/netI 0.0591
_diffrn_reflns_limit_h_max 2
_diffrn_reflns_limit_h_min -11
_diffrn_reflns_limit_k_max 0
_diffrn_reflns_limit_k_min -16
_diffrn_reflns_limit_l_max 13
_diffrn_reflns_limit_l_min -13
_diffrn_reflns_number 2927
_diffrn_reflns_theta_full 66.90
_diffrn_reflns_theta_max 66.90
_diffrn_reflns_theta_min 4.65
_diffrn_standards_decay_% 1.0
_diffrn_standards_interval_time 120
_diffrn_standards_number 3
_exptl_absorpt_coefficient_mu 5.499
_exptl_absorpt_correction_T_max 0.4377
_exptl_absorpt_correction_T_min 0.2170
_exptl_absorpt_correction_type psi-scan
_exptl_absorpt_process_details '(North <i>et al.</i>, 1968)'
_exptl_crystal_colour 'light brown'
_exptl_crystal_density_diffrn 1.488
_exptl_crystal_density_method 'not measured'
_exptl_crystal_description prism
_exptl_crystal_F_000 648
_exptl_crystal_size_max 0.40
_exptl_crystal_size_mid 0.28
_exptl_crystal_size_min 0.18
_refine_diff_density_max 0.376
_refine_diff_density_min -0.971
_refine_ls_extinction_method none
_refine_ls_goodness_of_fit_ref 1.032
_refine_ls_hydrogen_treatment mixed
_refine_ls_matrix_type full
_refine_ls_number_parameters 176
_refine_ls_number_reflns 2462
_refine_ls_number_restraints 1
_refine_ls_restrained_S_all 1.032
_refine_ls_R_factor_all 0.1092
_refine_ls_R_factor_gt 0.0861
_refine_ls_shift/su_max 0.000
_refine_ls_shift/su_mean 0.000
_refine_ls_structure_factor_coef Fsqd
_refine_ls_weighting_details 'calc w=1/[\s^2^(Fo^2^)+(0.1697P)^2^+0.0915P] where P=(Fo^2^+2Fc^2^)/3'
_refine_ls_weighting_scheme calc
_refine_ls_wR_factor_gt 0.2125
_refine_ls_wR_factor_ref 0.2357
_reflns_number_gt 1791
_reflns_number_total 2462
_reflns_threshold_expression I>2sigma(I)
_cod_data_source_file ds2077.cif
_cod_data_source_block I
_cod_original_sg_symbol_H-M 'P 21/c'
_cod_database_code 2228699
_cod_database_fobs_code 2228699

loop_
_symmetry_equiv_pos_as_xyz
'x, y, z'
'-x, y+1/2, -z+1/2'
'-x, -y, -z'
'x, -y-1/2, z-1/2'

loop_
_atom_site_type_symbol
_atom_site_label
_atom_site_fract_x
_atom_site_fract_y
_atom_site_fract_z
_atom_site_U_iso_or_equiv
_atom_site_adp_type
_atom_site_calc_flag
_atom_site_refinement_flags
_atom_site_occupancy
_atom_site_disorder_assembly
_atom_site_disorder_group
C C1 0.8141(4) 0.4519(3) 0.0796(4) 0.0606(10) Uani d . 1 . .
C C2 0.7845(5) 0.3933(4) -0.0224(5) 0.0831(15) Uani d . 1 . .
H H2 0.7044 0.4049 -0.0751 0.100 Uiso calc R 1 . .
C C3 0.8723(6) 0.3186(4) -0.0457(6) 0.0875(15) Uani d . 1 . .
H H3 0.8519 0.2801 -0.1154 0.105 Uiso calc R 1 . .
C C4 0.9909(5) 0.2983(4) 0.0311(5) 0.0800(14) Uani d . 1 . .
C C5 1.0181(6) 0.3562(6) 0.1314(6) 0.103(2) Uani d . 1 . .
H H5 1.0970 0.3433 0.1851 0.124 Uiso calc R 1 . .
C C6 0.9322(5) 0.4336(5) 0.1561(6) 0.0953(18) Uani d . 1 . .
H H6 0.9544 0.4733 0.2245 0.114 Uiso calc R 1 . .
C C7 0.5844(4) 0.4522(3) 0.2993(4) 0.0572(9) Uani d . 1 . .
C C8 0.6858(5) 0.4779(3) 0.3929(4) 0.0654(11) Uani d . 1 . .
H H8 0.7506 0.5271 0.3806 0.079 Uiso calc R 1 . .
C C9 0.6891(5) 0.4292(3) 0.5048(4) 0.0640(10) Uani d . 1 . .
C C10 0.5946(5) 0.3574(4) 0.5250(4) 0.0684(11) Uani d . 1 . .
C C11 0.4920(5) 0.3339(4) 0.4311(5) 0.0769(13) Uani d . 1 . .
H H11 0.4256 0.2859 0.4438 0.092 Uiso calc R 1 . .
C C12 0.4885(4) 0.3809(3) 0.3209(4) 0.0648(11) Uani d . 1 . .
H H12 0.4195 0.3644 0.2589 0.078 Uiso calc R 1 . .
C C13 1.0877(7) 0.2150(5) 0.0040(8) 0.118(3) Uani d . 1 . .
H H13A 1.1115 0.2196 -0.0796 0.142 Uiso calc R 1 . .
H H13B 1.0414 0.1536 0.0158 0.142 Uiso calc R 1 . .
H H13C 1.1719 0.2187 0.0587 0.142 Uiso calc R 1 . .
N N1 0.5735(4) 0.4999(3) 0.1825(4) 0.0644(9) Uani d D 1 . .
H H1N 0.515(4) 0.467(3) 0.139(4) 0.077 Uiso d D 1 . .
O O1 0.7751(4) 0.6143(3) 0.1958(3) 0.0814(10) Uani d . 1 . .
O O2 0.6338(3) 0.5836(2) -0.0009(3) 0.0746(9) Uani d . 1 . .
Cl Cl1 0.81491(16) 0.46318(12) 0.61972(13) 0.0981(6) Uani d . 1 . .
Cl Cl2 0.59783(18) 0.29657(12) 0.66355(13) 0.1038(6) Uani d . 1 . .
S S1 0.70098(11) 0.54753(8) 0.11309(10) 0.0632(4) Uani d . 1 . .

loop_
_atom_site_aniso_label
_atom_site_aniso_U_11
_atom_site_aniso_U_22
_atom_site_aniso_U_33
_atom_site_aniso_U_12
_atom_site_aniso_U_13
_atom_site_aniso_U_23
C1 0.051(2) 0.076(3) 0.053(2) -0.0054(18) -0.0029(16) 0.0103(19)
C2 0.075(3) 0.095(3) 0.075(3) 0.018(3) -0.019(2) -0.017(3)
C3 0.090(3) 0.088(3) 0.084(4) 0.013(3) 0.000(3) -0.011(3)
C4 0.069(3) 0.083(3) 0.090(4) 0.009(2) 0.018(2) 0.023(3)
C5 0.069(3) 0.149(6) 0.088(4) 0.034(3) -0.016(3) -0.001(4)
C6 0.063(3) 0.141(5) 0.077(4) 0.017(3) -0.018(2) -0.019(3)
C7 0.054(2) 0.065(2) 0.053(2) 0.0078(17) 0.0068(16) -0.0095(18)
C8 0.062(2) 0.071(3) 0.062(3) -0.0084(19) -0.0018(18) -0.002(2)
C9 0.064(2) 0.070(3) 0.057(2) 0.004(2) 0.0003(18) -0.008(2)
C10 0.078(3) 0.072(3) 0.057(2) -0.003(2) 0.018(2) -0.005(2)
C11 0.072(3) 0.086(3) 0.076(3) -0.016(2) 0.020(2) -0.012(3)
C12 0.055(2) 0.083(3) 0.057(2) -0.004(2) 0.0075(17) -0.015(2)
C13 0.102(4) 0.108(5) 0.151(7) 0.037(4) 0.043(4) 0.032(4)
N1 0.0579(19) 0.073(2) 0.061(2) -0.0018(16) 0.0008(15) 0.0013(18)
O1 0.094(2) 0.078(2) 0.072(2) -0.0218(17) 0.0003(17) -0.0074(17)
O2 0.0768(19) 0.077(2) 0.068(2) 0.0037(15) -0.0080(15) 0.0107(16)
Cl1 0.0977(10) 0.1188(12) 0.0725(9) -0.0217(8) -0.0235(7) 0.0056(7)
Cl2 0.1393(13) 0.1090(11) 0.0655(8) -0.0192(9) 0.0224(8) 0.0143(7)
S1 0.0652(6) 0.0664(7) 0.0567(6) -0.0025(4) -0.0028(4) 0.0024(5)

loop_
_atom_type_symbol
_atom_type_description
_atom_type_scat_dispersion_real
_atom_type_scat_dispersion_imag
_atom_type_scat_source
C C 0.0181 0.0091 'International Tables Vol C Tables 4.2.6.8 and 6.1.1.4'
H H 0.0000 0.0000 'International Tables Vol C Tables 4.2.6.8 and 6.1.1.4'
N N 0.0311 0.0180 'International Tables Vol C Tables 4.2.6.8 and 6.1.1.4'
O O 0.0492 0.0322 'International Tables Vol C Tables 4.2.6.8 and 6.1.1.4'
Cl Cl 0.3639 0.7018 'International Tables Vol C Tables 4.2.6.8 and 6.1.1.4'
S S 0.3331 0.5567 'International Tables Vol C Tables 4.2.6.8 and 6.1.1.4'

loop_
_geom_angle_atom_site_label_1
_geom_angle_atom_site_label_2
_geom_angle_atom_site_label_3
_geom_angle_site_symmetry_1
_geom_angle_site_symmetry_3
_geom_angle
_geom_angle_publ_flag
C6 C1 C2 . . 119.3(5) ?
C6 C1 S1 . . 120.0(4) ?
C2 C1 S1 . . 120.7(3) ?
C3 C2 C1 . . 119.9(5) ?
C3 C2 H2 . . 120.1 ?
C1 C2 H2 . . 120.1 ?
C2 C3 C4 . . 121.7(6) ?
C2 C3 H3 . . 119.1 ?
C4 C3 H3 . . 119.1 ?
C5 C4 C3 . . 117.7(5) ?
C5 C4 C13 . . 121.1(6) ?
C3 C4 C13 . . 121.2(6) ?
C4 C5 C6 . . 121.8(5) ?
C4 C5 H5 . . 119.1 ?
C6 C5 H5 . . 119.1 ?
C1 C6 C5 . . 119.6(5) ?
C1 C6 H6 . . 120.2 ?
C5 C6 H6 . . 120.2 ?
C12 C7 C8 . . 119.1(4) ?
C12 C7 N1 . . 118.5(4) ?
C8 C7 N1 . . 122.3(4) ?
C9 C8 C7 . . 119.2(4) ?
C9 C8 H8 . . 120.4 ?
C7 C8 H8 . . 120.4 ?
C10 C9 C8 . . 121.4(4) ?
C10 C9 Cl1 . . 120.4(4) ?
C8 C9 Cl1 . . 118.2(4) ?
C9 C10 C11 . . 118.7(4) ?
C9 C10 Cl2 . . 121.7(4) ?
C11 C10 Cl2 . . 119.6(4) ?
C12 C11 C10 . . 120.3(4) ?
C12 C11 H11 . . 119.9 ?
C10 C11 H11 . . 119.9 ?
C11 C12 C7 . . 121.3(4) ?
C11 C12 H12 . . 119.4 ?
C7 C12 H12 . . 119.4 ?
C4 C13 H13A . . 109.5 ?
C4 C13 H13B . . 109.5 ?
H13A C13 H13B . . 109.5 ?
C4 C13 H13C . . 109.5 ?
H13A C13 H13C . . 109.5 ?
H13B C13 H13C . . 109.5 ?
C7 N1 S1 . . 126.8(3) ?
C7 N1 H1N . . 105(4) ?
S1 N1 H1N . . 116(4) ?
O1 S1 O2 . . 119.3(2) ?
O1 S1 N1 . . 108.2(2) ?
O2 S1 N1 . . 104.04(19) ?
O1 S1 C1 . . 109.0(2) ?
O2 S1 C1 . . 108.3(2) ?
N1 S1 C1 . . 107.4(2) ?

loop_
_geom_bond_atom_site_label_1
_geom_bond_atom_site_label_2
_geom_bond_site_symmetry_2
_geom_bond_distance
_geom_bond_publ_flag
C1 C6 . 1.366(6) ?
C1 C2 . 1.378(7) ?
C1 S1 . 1.751(5) ?
C2 C3 . 1.356(7) ?
C2 H2 . 0.9300 ?
C3 C4 . 1.377(8) ?
C3 H3 . 0.9300 ?
C4 C5 . 1.355(8) ?
C4 C13 . 1.509(7) ?
C5 C6 . 1.377(8) ?
C5 H5 . 0.9300 ?
C6 H6 . 0.9300 ?
C7 C12 . 1.368(6) ?
C7 C8 . 1.390(6) ?
C7 N1 . 1.425(6) ?
C8 C9 . 1.385(6) ?
C8 H8 . 0.9300 ?
C9 C10 . 1.361(6) ?
C9 Cl1 . 1.723(4) ?
C10 C11 . 1.392(7) ?
C10 Cl2 . 1.720(5) ?
C11 C12 . 1.359(7) ?
C11 H11 . 0.9300 ?
C12 H12 . 0.9300 ?
C13 H13A . 0.9600 ?
C13 H13B . 0.9600 ?
C13 H13C . 0.9600 ?
N1 S1 . 1.621(4) ?
N1 H1N . 0.83(3) ?
O1 S1 . 1.426(3) ?
O2 S1 . 1.435(3) ?

loop_
_geom_hbond_atom_site_label_D
_geom_hbond_atom_site_label_H
_geom_hbond_atom_site_label_A
_geom_hbond_site_symmetry_A
_geom_hbond_distance_DH
_geom_hbond_distance_HA
_geom_hbond_distance_DA
_geom_hbond_angle_DHA
N1 H1N O2 3_665 0.83(3) 2.10(3) 2.908(5) 166(5)

loop_
_geom_torsion_atom_site_label_1
_geom_torsion_atom_site_label_2
_geom_torsion_atom_site_label_3
_geom_torsion_atom_site_label_4
_geom_torsion_site_symmetry_1
_geom_torsion_site_symmetry_2
_geom_torsion_site_symmetry_3
_geom_torsion_site_symmetry_4
_geom_torsion
_geom_torsion_publ_flag
C6 C1 C2 C3 . . . . -0.1(9) ?
S1 C1 C2 C3 . . . . -179.0(5) ?
C1 C2 C3 C4 . . . . 0.9(10) ?
C2 C3 C4 C5 . . . . -0.4(9) ?
C2 C3 C4 C13 . . . . 180.0(6) ?
C3 C4 C5 C6 . . . . -0.8(9) ?
C13 C4 C5 C6 . . . . 178.8(6) ?
C2 C1 C6 C5 . . . . -1.1(9) ?
S1 C1 C6 C5 . . . . 177.8(5) ?
C4 C5 C6 C1 . . . . 1.6(10) ?
C12 C7 C8 C9 . . . . 1.4(6) ?
N1 C7 C8 C9 . . . . 179.2(4) ?
C7 C8 C9 C10 . . . . -0.4(7) ?
C7 C8 C9 Cl1 . . . . -179.4(3) ?
C8 C9 C10 C11 . . . . -0.8(7) ?
Cl1 C9 C10 C11 . . . . 178.2(4) ?
C8 C9 C10 Cl2 . . . . -180.0(4) ?
Cl1 C9 C10 Cl2 . . . . -1.0(6) ?
C9 C10 C11 C12 . . . . 1.2(7) ?
Cl2 C10 C11 C12 . . . . -179.7(4) ?
C10 C11 C12 C7 . . . . -0.2(7) ?
C8 C7 C12 C11 . . . . -1.1(6) ?
N1 C7 C12 C11 . . . . -179.0(4) ?
C12 C7 N1 S1 . . . . -151.4(3) ?
C8 C7 N1 S1 . . . . 30.8(6) ?
C7 N1 S1 O1 . . . . -53.2(4) ?
C7 N1 S1 O2 . . . . 178.9(4) ?
C7 N1 S1 C1 . . . . 64.3(4) ?
C6 C1 S1 O1 . . . . 19.7(5) ?
C2 C1 S1 O1 . . . . -161.4(4) ?
C6 C1 S1 O2 . . . . 150.9(4) ?
C2 C1 S1 O2 . . . . -30.2(5) ?
C6 C1 S1 N1 . . . . -97.4(5) ?
C2 C1 S1 N1 . . . . 81.6(4) ?

loop_
_cod_related_entry_id
_cod_related_entry_database
_cod_related_entry_code
1 ChemSpider 204755
